data_1503788
loop_
_publ_author_name
'Geng, Mingwei'
'Zhang, Dechun'
'Wu, Xiangxiang'
'He, Lan'
'Gong, Bing'

_publ_section_title
;
 One-pot formation and characterization of macrocyclic aromatic
 tetrasulfonates.
;
_journal_issue 4
_journal_name_full 'Organic letters'
_journal_page_first 923
_journal_page_last 926
_journal_paper_doi 10.1021/ol8028884
_journal_volume 11
_journal_year 2009
_chemical_formula_sum 'C42 H52 O18 S4'
_chemical_formula_weight 973.08
_chemical_name_systematic
; 
 ? 
;
_space_group_IT_number 113
_symmetry_cell_setting tetragonal
_symmetry_space_group_name_Hall 'P -4 2ab'
_symmetry_space_group_name_H-M 'P -4 21 m'
_atom_sites_solution_hydrogens geom
_atom_sites_solution_primary direct
_atom_sites_solution_secondary difmap
_audit_creation_method SHELXL-97
_cell_angle_alpha 90.00
_cell_angle_beta 90.00
_cell_angle_gamma 90.00
_cell_formula_units_Z 2
_cell_length_a 18.020(3)
_cell_length_b 18.020(3)
_cell_length_c 7.3542(15)
_cell_measurement_reflns_used 8289
_cell_measurement_temperature 143(2)
_cell_measurement_theta_max 25.03
_cell_measurement_theta_min 2.26
_cell_volume 2388.1(7)
_computing_cell_refinement Rapid-AUTO
_computing_data_collection 'Rapid-AUTO (Rigaku,2000)'
_computing_data_reduction 'CrystalStructure (Rigaku/MSC,2000)'
_computing_molecular_graphics 'Siemens SHELXTL V4.2,(Sheldrick,1990)'
_computing_publication_material SHELXL-97,(Sheldrick,1997)
_computing_structure_refinement SHELXL-97,(Sheldrick,1997)
_computing_structure_solution SHELXS-97,(Sheldrick,1997)
_diffrn_ambient_temperature 143(2)
_diffrn_detector_area_resol_mean 10.00
_diffrn_measured_fraction_theta_full 0.998
_diffrn_measured_fraction_theta_max 0.998
_diffrn_measurement_device_type 'Rigaku RAXIS RAPID IP'
_diffrn_measurement_method \W
_diffrn_radiation_monochromator graphite
_diffrn_radiation_source 'fine-focus sealed tube'
_diffrn_radiation_type MoK\a
_diffrn_radiation_wavelength 0.71073
_diffrn_reflns_av_R_equivalents 0.0582
_diffrn_reflns_av_sigmaI/netI 0.0424
_diffrn_reflns_limit_h_max 21
_diffrn_reflns_limit_h_min -21
_diffrn_reflns_limit_k_max 15
_diffrn_reflns_limit_k_min -15
_diffrn_reflns_limit_l_max 8
_diffrn_reflns_limit_l_min -8
_diffrn_reflns_number 8289
_diffrn_reflns_theta_full 25.03
_diffrn_reflns_theta_max 25.03
_diffrn_reflns_theta_min 2.26
_diffrn_standards_decay_% 0
_diffrn_standards_interval_count 0
_diffrn_standards_interval_time 0
_diffrn_standards_number 0
_exptl_absorpt_coefficient_mu 0.270
_exptl_absorpt_correction_T_max 0.910
_exptl_absorpt_correction_T_min 0.886
_exptl_absorpt_correction_type empirical
_exptl_absorpt_process_details
; 
                                  HIGASHI, T. (1995). Abscor-Empirical
                                  Absorption Correction based on Fourier
                                  Series Approximation.
                                  Rigaku Corporation,Tokyo,Japan.
;
_exptl_crystal_colour colourless
_exptl_crystal_density_diffrn 1.353
_exptl_crystal_density_method 'not measured'
_exptl_crystal_description block
_exptl_crystal_F_000 1024
_exptl_crystal_size_max 0.45
_exptl_crystal_size_mid 0.45
_exptl_crystal_size_min 0.35
_refine_diff_density_max 0.271
_refine_diff_density_min -0.262
_refine_diff_density_rms 0.044
_refine_ls_abs_structure_details 'Flack H D (1983), Acta Cryst. A39, 876-881'
_refine_ls_abs_structure_Flack 0.03(14)
_refine_ls_extinction_coef 0.0082(10)
_refine_ls_extinction_expression Fc^*^=kFc[1+0.001xFc^2^\l^3^/sin(2\q)]^-1/4^
_refine_ls_extinction_method SHELXL
_refine_ls_goodness_of_fit_ref 1.015
_refine_ls_hydrogen_treatment constr
_refine_ls_matrix_type full
_refine_ls_number_parameters 155
_refine_ls_number_reflns 1270
_refine_ls_number_restraints 0
_refine_ls_restrained_S_all 1.015
_refine_ls_R_factor_all 0.0428
_refine_ls_R_factor_gt 0.0343
_refine_ls_shift/su_max 0.000
_refine_ls_shift/su_mean 0.000
_refine_ls_structure_factor_coef Fsqd
_refine_ls_weighting_details 'calc w=1/[\s^2^(Fo^2^)+(0.0420P)^2^+0.0000P] where P=(Fo^2^+2Fc^2^)/3'
_refine_ls_weighting_scheme calc
_refine_ls_wR_factor_gt 0.0771
_refine_ls_wR_factor_ref 0.0792
_reflns_number_gt 1040
_reflns_number_total 1270
_reflns_threshold_expression >2sigma(I)
_cod_data_source_file ol8028884_si_002.cif
_cod_data_source_block 4a
_cod_original_sg_symbol_H-M P-42(1)m
_cod_database_code 1503788

loop_
_symmetry_equiv_pos_as_xyz
'x, y, z'
'-x, -y, z'
'y, -x, -z'
'-y, x, -z'
'-x+1/2, y+1/2, -z'
'x+1/2, -y+1/2, -z'
'-y+1/2, -x+1/2, z'
'y+1/2, x+1/2, z'

loop_
_atom_site_label
_atom_site_type_symbol
_atom_site_fract_x
_atom_site_fract_y
_atom_site_fract_z
_atom_site_U_iso_or_equiv
_atom_site_adp_type
_atom_site_occupancy
_atom_site_symmetry_multiplicity
_atom_site_calc_flag
_atom_site_refinement_flags
S1 S 0.72661(5) 0.98367(4) 0.79394(11) 0.0336(2) Uani 1 1 d .
O1 O 0.78148(11) 0.90819(11) 0.4705(3) 0.0338(6) Uani 1 1 d .
O2 O 0.73330(11) 1.04537(11) 0.6378(3) 0.0322(6) Uani 1 1 d .
O3 O 0.80175(12) 0.96884(12) 0.8390(3) 0.0414(6) Uani 1 1 d .
O4 O 0.67615(13) 1.00957(13) 0.9301(3) 0.0415(6) Uani 1 1 d .
O5 O 0.77735(17) 0.27735(17) 0.9778(6) 0.0669(12) Uani 1 2 d S
C1 C 0.68758(17) 0.81242(17) 0.4525(6) 0.0307(11) Uani 1 2 d S
H1 H 0.7082 0.7918 0.3482 0.037 Uiso 1 2 calc SR
C2 C 0.71944(17) 0.87497(16) 0.5301(4) 0.0294(7) Uani 1 1 d .
C3 C 0.68592(18) 0.90787(17) 0.6850(5) 0.0298(7) Uani 1 1 d .
C4 C 0.62234(16) 0.87766(16) 0.7583(6) 0.0299(11) Uani 1 2 d S
H4 H 0.5997 0.9003 0.8576 0.036 Uiso 1 2 calc SR
C5 C 0.63483(17) 1.13483(17) 0.6480(7) 0.0300(11) Uani 1 2 d S
H5 H 0.6519 1.1519 0.7598 0.036 Uiso 1 2 calc SR
C6 C 0.66788(17) 1.07565(18) 0.5627(5) 0.0308(8) Uani 1 1 d .
C7 C 0.64310(19) 1.04876(19) 0.3968(4) 0.0356(8) Uani 1 1 d .
H7 H 0.6664 1.0087 0.3412 0.043 Uiso 1 1 calc R
C8 C 0.58304(18) 1.08304(18) 0.3163(7) 0.0409(12) Uani 1 2 d S
H8 H 0.5653 1.0653 0.2057 0.049 Uiso 1 2 calc SR
C9 C 0.81933(18) 0.87995(18) 0.3095(5) 0.0370(8) Uani 1 1 d .
H9A H 0.7877 0.8845 0.2034 0.044 Uiso 1 1 calc R
H9B H 0.8321 0.8281 0.3256 0.044 Uiso 1 1 calc R
C10 C 0.88843(18) 0.92601(19) 0.2865(6) 0.0428(9) Uani 1 1 d .
H10A H 0.9166 0.9069 0.1843 0.051 Uiso 1 1 calc R
H10B H 0.9189 0.9209 0.3945 0.051 Uiso 1 1 calc R
C11 C 0.8728(2) 1.00715(19) 0.2549(4) 0.0464(10) Uani 1 1 d .
H11A H 0.9189 1.0335 0.2429 0.070 Uiso 1 1 calc R
H11B H 0.8454 1.0267 0.3561 0.070 Uiso 1 1 calc R
H11C H 0.8442 1.0129 0.1456 0.070 Uiso 1 1 calc R
C12 C 0.7411(2) 0.2411(2) 1.0880(7) 0.0394(13) Uani 1 2 d S
C13 C 0.66928(19) 0.2694(2) 1.1595(6) 0.0541(11) Uani 1 1 d .
H13A H 0.6583 0.3165 1.1045 0.081 Uiso 1 1 calc R
H13B H 0.6727 0.2753 1.2890 0.081 Uiso 1 1 calc R
H13C H 0.6305 0.2348 1.1311 0.081 Uiso 1 1 calc R

loop_
_atom_site_aniso_label
_atom_site_aniso_U_11
_atom_site_aniso_U_22
_atom_site_aniso_U_33
_atom_site_aniso_U_23
_atom_site_aniso_U_13
_atom_site_aniso_U_12
S1 0.0390(5) 0.0348(5) 0.0270(4) -0.0033(4) -0.0030(4) -0.0044(4)
O1 0.0289(13) 0.0407(13) 0.0319(12) -0.0040(12) 0.0047(12) -0.0079(10)
O2 0.0330(12) 0.0311(11) 0.0325(13) 0.0034(11) 0.0004(11) -0.0019(10)
O3 0.0357(13) 0.0481(14) 0.0405(14) -0.0024(13) -0.0074(13) -0.0038(11)
O4 0.0534(15) 0.0431(14) 0.0279(10) -0.0102(12) 0.0054(12) -0.0030(12)
O5 0.0747(17) 0.0747(17) 0.051(3) 0.0201(19) 0.0201(19) 0.025(2)
C1 0.0338(16) 0.0338(16) 0.025(2) -0.0021(16) 0.0021(16) 0.004(2)
C2 0.0293(18) 0.0332(18) 0.0257(17) 0.0023(16) -0.0031(16) -0.0002(14)
C3 0.0364(18) 0.0295(17) 0.0234(17) -0.0020(16) -0.0043(17) -0.0028(14)
C4 0.0315(15) 0.0315(15) 0.027(3) -0.0003(15) 0.0003(15) 0.002(2)
C5 0.0322(15) 0.0322(15) 0.026(3) -0.0008(15) -0.0008(15) -0.007(2)
C6 0.0301(19) 0.0315(19) 0.0306(18) 0.0047(16) 0.0008(16) -0.0046(14)
C7 0.044(2) 0.0358(19) 0.0266(17) -0.0014(17) 0.0055(18) -0.0029(17)
C8 0.0473(18) 0.0473(18) 0.028(3) -0.0020(19) -0.0020(19) -0.010(3)
C9 0.0373(19) 0.0362(19) 0.0374(19) -0.0054(18) 0.010(2) 0.0035(15)
C10 0.0351(19) 0.051(2) 0.042(2) 0.000(2) 0.009(2) -0.0043(16)
C11 0.058(2) 0.049(2) 0.0322(17) 0.0006(19) -0.0030(19) -0.0137(18)
C12 0.0452(19) 0.0452(19) 0.028(3) -0.0021(19) -0.0021(19) -0.003(3)
C13 0.043(2) 0.061(2) 0.059(3) -0.002(2) 0.006(2) -0.0064(19)

loop_
_atom_type_symbol
_atom_type_description
_atom_type_scat_dispersion_real
_atom_type_scat_dispersion_imag
_atom_type_scat_source
C C 0.0033 0.0016 'International Tables Vol C Tables 4.2.6.8 and 6.1.1.4'
H H 0.0000 0.0000 'International Tables Vol C Tables 4.2.6.8 and 6.1.1.4'
O O 0.0106 0.0060 'International Tables Vol C Tables 4.2.6.8 and 6.1.1.4'
S S 0.1246 0.1234 'International Tables Vol C Tables 4.2.6.8 and 6.1.1.4'

loop_
_geom_angle_atom_site_label_1
_geom_angle_atom_site_label_2
_geom_angle_atom_site_label_3
_geom_angle
_geom_angle_site_symmetry_1
_geom_angle_site_symmetry_3
O3 S1 O4 120.30(14) . .
O3 S1 O2 103.07(13) . .
O4 S1 O2 108.84(13) . .
O3 S1 C3 111.13(16) . .
O4 S1 C3 108.02(15) . .
O2 S1 C3 104.22(14) . .
C2 O1 C9 120.0(2) . .
C6 O2 S1 119.05(19) . .
C2 C1 C2 120.2(4) 7_665 .
C2 C1 H1 119.9 7_665 .
C2 C1 H1 119.9 . .
O1 C2 C1 124.9(3) . .
O1 C2 C3 115.5(3) . .
C1 C2 C3 119.6(3) . .
C4 C3 C2 120.2(3) . .
C4 C3 S1 118.6(3) . .
C2 C3 S1 121.1(2) . .
C3 C4 C3 120.2(4) 7_665 .
C3 C4 H4 119.9 7_665 .
C3 C4 H4 119.9 . .
C6 C5 C6 117.7(4) . 8_455
C6 C5 H5 121.2 . .
C6 C5 H5 121.2 8_455 .
C5 C6 C7 122.3(3) . .
C5 C6 O2 118.9(3) . .
C7 C6 O2 118.6(3) . .
C8 C7 C6 118.3(4) . .
C8 C7 H7 120.9 . .
C6 C7 H7 120.9 . .
C7 C8 C7 121.2(5) . 8_455
C7 C8 H8 119.4 . .
C7 C8 H8 119.4 8_455 .
O1 C9 C10 106.6(3) . .
O1 C9 H9A 110.4 . .
C10 C9 H9A 110.4 . .
O1 C9 H9B 110.4 . .
C10 C9 H9B 110.4 . .
H9A C9 H9B 108.6 . .
C9 C10 C11 113.4(3) . .
C9 C10 H10A 108.9 . .
C11 C10 H10A 108.9 . .
C9 C10 H10B 108.9 . .
C11 C10 H10B 108.9 . .
H10A C10 H10B 107.7 . .
C10 C11 H11A 109.5 . .
C10 C11 H11B 109.5 . .
H11A C11 H11B 109.5 . .
C10 C11 H11C 109.5 . .
H11A C11 H11C 109.5 . .
H11B C11 H11C 109.5 . .
O5 C12 C13 120.9(2) . 8_545
O5 C12 C13 120.9(2) . .
C13 C12 C13 118.2(5) 8_545 .
C12 C13 H13A 109.5 . .
C12 C13 H13B 109.5 . .
H13A C13 H13B 109.5 . .
C12 C13 H13C 109.5 . .
H13A C13 H13C 109.5 . .
H13B C13 H13C 109.5 . .

loop_
_geom_bond_atom_site_label_1
_geom_bond_atom_site_label_2
_geom_bond_distance
_geom_bond_site_symmetry_2
S1 O3 1.419(2) .
S1 O4 1.431(2) .
S1 O2 1.603(2) .
S1 C3 1.745(3) .
O1 C2 1.342(3) .
O1 C9 1.458(4) .
O2 C6 1.411(4) .
O5 C12 1.229(5) .
C1 C2 1.388(4) 7_665
C1 C2 1.388(4) .
C1 H1 0.9300 .
C2 C3 1.419(4) .
C3 C4 1.378(4) .
C4 C3 1.378(4) 7_665
C4 H4 0.9300 .
C5 C6 1.373(4) .
C5 C6 1.373(4) 8_455
C5 H5 0.9300 .
C6 C7 1.387(4) .
C7 C8 1.380(4) .
C7 H7 0.9300 .
C8 C7 1.380(4) 8_455
C8 H8 0.9300 .
C9 C10 1.506(4) .
C9 H9A 0.9700 .
C9 H9B 0.9700 .
C10 C11 1.507(4) .
C10 H10A 0.9700 .
C10 H10B 0.9700 .
C11 H11A 0.9600 .
C11 H11B 0.9600 .
C11 H11C 0.9600 .
C12 C13 1.487(4) 8_545
C12 C13 1.487(4) .
C13 H13A 0.9600 .
C13 H13B 0.9600 .
C13 H13C 0.9600 .

loop_
_geom_torsion_atom_site_label_1
_geom_torsion_atom_site_label_2
_geom_torsion_atom_site_label_3
_geom_torsion_atom_site_label_4
_geom_torsion
_geom_torsion_site_symmetry_1
_geom_torsion_site_symmetry_4
O3 S1 O2 C6 -178.0(2) . .
O4 S1 O2 C6 -49.2(2) . .
C3 S1 O2 C6 65.8(2) . .
C9 O1 C2 C1 1.8(4) . .
C9 O1 C2 C3 -178.5(3) . .
C2 C1 C2 O1 177.1(2) 7_665 .
C2 C1 C2 C3 -2.5(6) 7_665 .
O1 C2 C3 C4 -179.4(3) . .
C1 C2 C3 C4 0.3(5) . .
O1 C2 C3 S1 -3.0(4) . .
C1 C2 C3 S1 176.7(3) . .
O3 S1 C3 C4 123.7(3) . .
O4 S1 C3 C4 -10.3(3) . .
O2 S1 C3 C4 -125.9(3) . .
O3 S1 C3 C2 -52.7(3) . .
O4 S1 C3 C2 173.3(2) . .
O2 S1 C3 C2 57.6(3) . .
C2 C3 C4 C3 1.9(6) . 7_665
S1 C3 C4 C3 -174.6(2) . 7_665
C6 C5 C6 C7 -0.5(6) 8_455 .
C6 C5 C6 O2 173.6(2) 8_455 .
S1 O2 C6 C5 85.8(3) . .
S1 O2 C6 C7 -99.9(3) . .
C5 C6 C7 C8 -0.1(5) . .
O2 C6 C7 C8 -174.3(3) . .
C6 C7 C8 C7 0.8(7) . 8_455
C2 O1 C9 C10 -176.6(3) . .
O1 C9 C10 C11 -61.9(4) . .
